data_7063638
loop_
_publ_author_name
'Hasi\'c, Ru\<sid'
'Serezli\'c, Majda Kolenovi\'c'
'Cakovi\'c, Angelina'
'Bogojeski, Jovana'
'Nikodijevi\'c, Danijela'
'Milutinovi\'c, Milena'
'Stanojevi\'c, Aleksandra'
'\<Cavi\'c, Milena'
'Egorov, Andrei V.'
'Komolkin, Andrei V.'
'Kornyakov, Ilya V.'
'Scheurer, Andreas'
'Puchta, Ralph'
'Soldatovi\'c, Tanja V.'

_publ_section_title
;
 New bis-pyrazolate zinc(ii) complexes as potential anticancer drugs: from
 structure to anticancer activity
;
_journal_issue 9
_journal_name_full 'New Journal of Chemistry'
_journal_page_first 3617
_journal_page_last 3632
_journal_paper_doi 10.1039/D5NJ00043B
_journal_volume 49
_journal_year 2025
_chemical_formula_moiety 'C26 H22 Cl2 N4 O2 Zn, 0.864(H2 O)'
_chemical_formula_sum 'C26 H23.73 Cl2 N4 O2.87 Zn'
_chemical_formula_weight 574.33
_space_group_crystal_system triclinic
_space_group_IT_number 2
_space_group_name_Hall '-P 1'
_space_group_name_H-M_alt 'P -1'
_atom_sites_solution_hydrogens mixed
_audit_creation_date 2024-03-09
_audit_creation_method
;
Olex2 1.5
(compiled 2023.03.06 svn.rbb2c1857 for OlexSys, GUI svn.r6748)
;
_audit_update_record
;
2024-03-12 deposited with the CCDC.	2025-01-30 downloaded from the CCDC.
;
_cell_angle_alpha 103.771(3)
_cell_angle_beta 109.047(3)
_cell_angle_gamma 102.951(3)
_cell_formula_units_Z 2
_cell_length_a 10.2771(4)
_cell_length_b 10.7950(3)
_cell_length_c 13.1138(4)
_cell_measurement_reflns_used 6874
_cell_measurement_temperature 100(2)
_cell_measurement_theta_max 71.5870
_cell_measurement_theta_min 3.7800
_cell_volume 1261.45(9)
_computing_cell_refinement 'CrysAlisPro 1.171.42.101a (Rigaku OD, 2023)'
_computing_data_collection 'CrysAlisPro 1.171.42.101a (Rigaku OD, 2023)'
_computing_data_reduction 'CrysAlisPro 1.171.42.101a (Rigaku OD, 2023)'
_computing_molecular_graphics 'Olex2 1.5 (Dolomanov et al., 2009)'
_computing_publication_material 'Olex2 1.5 (Dolomanov et al., 2009)'
_computing_structure_refinement 'SHELXL 2019/2 (Sheldrick, 2015)'
_computing_structure_solution 'SHELXT 2018/2 (Sheldrick, 2018)'
_diffrn_ambient_environment N~2~
_diffrn_ambient_temperature 100(2)
_diffrn_detector 'Hybrid Pixel Array Detector'
_diffrn_detector_area_resol_mean 10.0000
_diffrn_detector_type HyPix3000
_diffrn_measured_fraction_theta_full 0.996
_diffrn_measured_fraction_theta_max 0.988
_diffrn_measurement_details
;
List of Runs (angles in degrees, time in seconds):

  # Type    Start    End  Width  t~exp~   \w     \q     \k     \f   Frames
#--------------------------------------------------------------------------
  1  \w    -83.00  -5.00   0.50    3.00    --  -41.22 121.00  70.00  156
  2  \w    -91.00 -58.00   0.50    3.00    --  -41.22 152.00-129.00   66
  3  \w    -55.00 -24.00   0.50    3.00    --  -41.22 152.00-129.00   62
  4  \w     47.00  73.00   0.50    3.00    --   41.22-121.00 -11.00   52
  5  \w    118.00 143.00   0.50   15.00    --  100.00 121.00  70.00   50
  6  \w     47.00  73.00   0.50   15.00    --  100.00-121.00 -11.00   52
  7  \w     76.00 109.00   0.50   15.00    --  100.00-121.00 -11.00   66
  8  \w     93.00 120.00   0.50   15.00    --  100.00 152.00-129.00   54
  9  \w    -11.00  14.00   0.50    3.00    --  -41.22  32.00 -30.00   50
 10  \w    -42.00 -16.00   0.50    3.00    --  -41.22  32.00 -30.00   52
 11  \w    -39.00   4.00   0.50    3.00    --  -41.22  65.00-120.00   86
 12  \w   -106.00 -32.00   0.50    3.00    --  -41.22 -32.00  90.00  148
 13  \w    -83.00 -21.00   0.50    3.00    --  -41.22 -65.00-180.00  124
 14  \w   -100.00 -30.00   0.50    3.00    --  -41.22 -54.00 -30.00  140
 15  \w     28.00  69.00   0.50    3.00    --   41.22  43.00-150.00   82
 16  \w     40.00  65.00   0.50    3.00    --   41.22-138.00-150.00   50
 17  \w     -1.00  49.00   0.50    3.00    --   41.22 -32.00-180.00  100
 18  \w     39.00  66.00   0.50    3.00    --   41.22  21.00-180.00   54
 19  \w     44.00 104.00   0.50    3.00    --   41.22  54.00  60.00  120
 20  \w     73.00 102.00   0.50    3.00    --   41.22  43.00-150.00   58
 21  \w     64.00  89.00   0.50    3.00    --   41.22-152.00-172.00   50
 22  \w    -14.00  40.00   0.50    3.00    --   41.22 -65.00  30.00  108
 23  \w     74.00 108.00   0.50    3.00    --   41.22  21.00-180.00   68
 24  \w     33.00  59.00   0.50    3.00    --   41.22  32.00  60.00   52
 25  \w     71.00  96.00   0.50    3.00    --   41.22-138.00-150.00   50
 26  \w    115.00 141.00   0.50   15.00    --  100.00  50.00-150.00   52
 27  \w     85.00 110.00   0.50   15.00    --  100.00  50.00-150.00   50
 28  \w    127.00 156.00   0.50   15.00    --  100.00 133.00  30.00   58
 29  \w     48.00  90.00   0.50   15.00    --  100.00 -93.00  60.00   84
 30  \w    101.00 126.00   0.50   15.00    --  100.00 -77.00-180.00   50
 31  \w     41.00  67.00   0.50   15.00    --  100.00 -77.00 150.00   52
 32  \w    120.00 157.00   0.50   15.00    --  100.00  77.00 150.00   74
 33  \w     94.00 120.00   0.50   15.00    --  100.00  33.00-180.00   52
 34  \w     97.00 123.00   0.50   15.00    --  100.00  33.00-120.00   52
 35  \w     37.00  90.00   0.50   15.00    --  100.00-111.00  60.00  106
 36  \w     88.00 155.00   0.50   15.00    --  100.00  93.00-180.00  134
 37  \w     82.00 136.00   0.50   15.00    --  100.00  59.00 -30.00  108
 38  \w     36.00 106.00   0.50   15.00    --  100.00 -93.00 120.00  140
 39  \w     38.00  88.00   0.50   15.00    --  100.00 -50.00 -60.00  100
 40  \w     94.00 141.00   0.50   15.00    --  100.00  17.00-150.00   94
 41  \w     97.00 142.00   0.50   15.00    --  100.00 111.00  90.00   90
 42  \w    101.00 127.00   0.50   15.00    --  100.00 -87.00-150.00   52
 43  \w     32.00 109.00   0.50   15.00    --  100.00 -25.00  60.00  154
 44  \w    106.00 131.00   0.50   15.00    --  100.00  33.00   0.00   50
 45  \w     79.00 116.00   0.50   15.00    --  100.00-133.00 150.00   74
 46  \w     72.00 110.00   0.50   15.00    --  100.00 -50.00   0.00   76
 47  \w     70.00 119.00   0.50   15.00    --  100.00 -59.00 120.00   98
 48  \w     39.00  64.00   0.50   15.00    --  100.00-133.00 150.00   50
 49  \w     78.00 103.00   0.50   15.00    --  100.00-111.00-150.00   50
 50  \w     39.00  65.00   0.50   15.00    --  100.00-111.00-150.00   52
 51  \w    121.00 156.00   0.50   15.00    --  100.00  93.00  30.00   70
 52  \w     37.00  77.00   0.50   15.00    --  100.00-111.00  30.00   80
 53  \w     81.00 108.00   0.50   15.00    --  100.00-111.00  30.00   54
 54  \w     81.00 154.00   0.50   15.00    --  100.00   8.00 120.00  146
 55  \w     62.00 117.00   0.50   15.00    --  100.00-133.00 -60.00  110
 56  \w     96.00 124.00   0.50   15.00    --  100.00 -77.00 150.00   56
 57  \w     94.00 142.00   0.50   15.00    --  100.00  33.00 -60.00   96
 58  \w    110.00 135.00   0.50   15.00    --  100.00  42.00  30.00   50
 59  \w     70.00  96.00   0.50   15.00    --  100.00 -93.00 150.00   52
 60  \w     85.00 110.00   0.50   15.00    --  100.00  93.00  30.00   50
 61  \w     36.00  76.00   0.50   15.00    --  100.00 -93.00 -60.00   80
 62  \w    107.00 132.00   0.50   15.00    --  100.00  33.00 -90.00   50
 63  \w    127.00 157.00   0.50   15.00    --  100.00  33.00 -30.00   60
 64  \w     60.00 108.00   0.50   15.00    --  100.00-111.00   0.00   96
 65  \w     87.00 156.00   0.50   15.00    --  100.00  93.00  60.00  138
 66  \w     85.00 156.00   0.50   15.00    --  100.00  93.00-150.00  142
 67  \w     39.00  65.00   0.50   15.00    --  100.00 -59.00 120.00   52
 68  \w     68.00 101.00   0.50   15.00    --  100.00 -93.00-180.00   66
 69  \w     72.00 113.00   0.50   15.00    --  100.00 -59.00  60.00   82
 70  \w    107.00 133.00   0.50   15.00    --  100.00 178.00 -60.00   52
 71  \w    106.00 131.00   0.50   15.00    --  100.00-152.00-172.00   50
;
_diffrn_measurement_device 'four-circle diffractometer'
_diffrn_measurement_device_type 'SuperNova, Single source at offset/far, HyPix3000'
_diffrn_measurement_method '\w scans'
_diffrn_orient_matrix_type 'CrysAlisPro convention (1999,Acta A55,543-557)'
_diffrn_orient_matrix_UB_11 0.0134902000
_diffrn_orient_matrix_UB_12 0.0947900000
_diffrn_orient_matrix_UB_13 0.1139766000
_diffrn_orient_matrix_UB_21 0.1344069000
_diffrn_orient_matrix_UB_22 -0.0336919000
_diffrn_orient_matrix_UB_23 0.0651665000
_diffrn_orient_matrix_UB_31 0.0997432000
_diffrn_orient_matrix_UB_32 0.1186797000
_diffrn_orient_matrix_UB_33 -0.0140622000
_diffrn_radiation_monochromator mirror
_diffrn_radiation_probe x-ray
_diffrn_radiation_type 'Cu K\a'
_diffrn_radiation_wavelength 1.54184
_diffrn_reflns_av_R_equivalents 0.0411
_diffrn_reflns_av_unetI/netI 0.0461
_diffrn_reflns_Laue_measured_fraction_full 0.996
_diffrn_reflns_Laue_measured_fraction_max 0.988
_diffrn_reflns_limit_h_max 12
_diffrn_reflns_limit_h_min -12
_diffrn_reflns_limit_k_max 13
_diffrn_reflns_limit_k_min -13
_diffrn_reflns_limit_l_max 16
_diffrn_reflns_limit_l_min -16
_diffrn_reflns_number 13634
_diffrn_reflns_point_group_measured_fraction_full 0.996
_diffrn_reflns_point_group_measured_fraction_max 0.988
_diffrn_reflns_theta_full 67.684
_diffrn_reflns_theta_max 71.868
_diffrn_reflns_theta_min 3.789
_diffrn_source 'micro-focus sealed X-ray tube'
_diffrn_source_type 'SuperNova (Cu) X-ray Source'
_exptl_absorpt_coefficient_mu 3.597
_exptl_absorpt_correction_T_max 1.00000
_exptl_absorpt_correction_T_min 0.90471
_exptl_absorpt_correction_type multi-scan
_exptl_absorpt_process_details
;
CrysAlisPro 1.171.42.101a (Rigaku Oxford Diffraction, 2023)
Empirical absorption correction using spherical harmonics,
implemented in SCALE3 ABSPACK scaling algorithm.
;
_exptl_crystal_colour colourless
_exptl_crystal_colour_primary colourless
_exptl_crystal_density_diffrn 1.512
_exptl_crystal_description prism
_exptl_crystal_F_000 589
_exptl_crystal_size_max 0.05
_exptl_crystal_size_mid 0.04
_exptl_crystal_size_min 0.02
_refine_diff_density_max 0.522
_refine_diff_density_min -0.613
_refine_diff_density_rms 0.084
_refine_ls_extinction_method none
_refine_ls_goodness_of_fit_ref 1.106
_refine_ls_hydrogen_treatment mixed
_refine_ls_matrix_type full
_refine_ls_number_parameters 341
_refine_ls_number_reflns 4885
_refine_ls_number_restraints 3
_refine_ls_restrained_S_all 1.105
_refine_ls_R_factor_all 0.0489
_refine_ls_R_factor_gt 0.0398
_refine_ls_shift/su_max 0.001
_refine_ls_shift/su_mean 0.000
_refine_ls_structure_factor_coef Fsqd
_refine_ls_weighting_details 'w=1/[\s^2^(Fo^2^)+(0.0551P)^2^+0.7753P] where P=(Fo^2^+2Fc^2^)/3'
_refine_ls_weighting_scheme calc
_refine_ls_wR_factor_gt 0.1049
_refine_ls_wR_factor_ref 0.1117
_reflns_Friedel_coverage 0.000
_reflns_number_gt 4260
_reflns_number_total 4885
_reflns_threshold_expression 'I > 2\s(I)'
_cod_data_source_file d5nj00043b2.cif
_cod_data_source_block 4ver0-26329_ii
_cod_depositor_comments 'Adding full bibliography for 7063638--7063639.cif.'
_cod_original_cell_volume 1261.45(8)
_cod_database_code 7063638
_shelx_shelxl_version_number 2019/2
_chemical_oxdiff_formula 'Zn Cl2 C26 H22 N4 O2'
_shelx_space_group_comment
;
The symmetry employed for this shelxl refinement is uniquely defined
by the following loop, which should always be used as a source of
symmetry information in preference to the above space-group names.
They are only intended as comments.
;
_shelx_estimated_absorpt_t_max 0.932
_shelx_estimated_absorpt_t_min 0.841
_olex2_refinement_description
;
1. Fixed Uiso
 At 1.2 times of:
  All C(H) groups, All C(H,H) groups, All N(H) groups
 At 1.5 times of:
  All O(H,H) groups
2. Restrained distances
 O3-H3A
 0.96 with sigma of 0.02
 O3-H3B
 0.96 with sigma of 0.02
 H3A-H3B
 1.52 with sigma of 0.04
3. Others
 Sof(Cl2B)=1-FVAR(1)
 Sof(Cl2A)=Sof(O3)=Sof(H3A)=Sof(H3B)=FVAR(1)
4.a Secondary CH2 refined with riding coordinates:
 C10(H10A,H10B), C17(H17A,H17B)
4.b Aromatic/amide H refined with riding coordinates:
 N2(H2), N4(H4), C1(H1), C2(H2A), C3(H3), C4(H4A), C5(H5), C8(H8), C12(H12),
 C13(H13), C14(H14), C15(H15), C19(H19), C22(H22), C23(H23), C24(H24), C25(H25),
  C26(H26)
;
_olex2_submission_special_instructions 'No special instructions were received'
_oxdiff_exptl_absorpt_empirical_details
;
Empirical correction (ABSPACK) includes:
- Absorption correction using spherical harmonics
- Frame scaling
;
_oxdiff_exptl_absorpt_empirical_full_max 3.886
_oxdiff_exptl_absorpt_empirical_full_min 0.690

loop_
_space_group_symop_operation_xyz
'x, y, z'
'-x, -y, -z'

loop_
_atom_site_label
_atom_site_type_symbol
_atom_site_fract_x
_atom_site_fract_y
_atom_site_fract_z
_atom_site_U_iso_or_equiv
_atom_site_adp_type
_atom_site_occupancy
_atom_site_site_symmetry_order
_atom_site_calc_flag
_atom_site_refinement_flags_posn
_atom_site_refinement_flags_adp
_atom_site_refinement_flags_occupancy
_atom_site_disorder_assembly
_atom_site_disorder_group
Zn1 Zn 0.69733(3) 0.26092(3) 0.72982(3) 0.01998(12) Uani 1 1 d . . . . .
Cl1 Cl 0.53731(7) 0.05241(6) 0.65431(6) 0.02784(16) Uani 1 1 d . . . . .
Cl2A Cl 0.87353(9) 0.30449(18) 0.89919(8) 0.0281(4) Uani 0.864(6) 1 d . . P A 1
Cl2B Cl 0.8516(7) 0.3683(10) 0.9179(5) 0.027(2) Uani 0.136(6) 1 d . . P A 2
O1 O 0.3363(2) 0.3531(2) 0.44347(16) 0.0302(4) Uani 1 1 d . . . . .
O2 O 0.1311(2) 0.43023(18) 0.34420(15) 0.0248(4) Uani 1 1 d . . . . .
N1 N 0.5876(2) 0.3952(2) 0.72285(19) 0.0212(4) Uani 1 1 d . . . . .
N2 N 0.5867(2) 0.4841(2) 0.81548(19) 0.0212(4) Uani 1 1 d . . . . .
H2 H 0.644677 0.500149 0.886911 0.025 Uiso 1 1 calc R U . . .
N3 N 0.2038(2) 0.7344(2) 0.38111(19) 0.0233(5) Uani 1 1 d . . . . .
N4 N 0.2257(2) 0.8484(2) 0.46392(19) 0.0225(4) Uani 1 1 d . . . . .
H4 H 0.293435 0.925803 0.482383 0.027 Uiso 1 1 calc R U . . .
C1 C 0.5270(3) 0.6769(3) 0.9836(2) 0.0268(6) Uani 1 1 d . . . . .
H1 H 0.589852 0.630109 1.013778 0.032 Uiso 1 1 calc R U . . .
C2 C 0.5007(3) 0.7745(3) 1.0576(3) 0.0306(6) Uani 1 1 d . . . . .
H2A H 0.545456 0.793962 1.137985 0.037 Uiso 1 1 calc R U . . .
C3 C 0.4097(3) 0.8433(3) 1.0144(3) 0.0325(6) Uani 1 1 d . . . . .
H3 H 0.391488 0.909395 1.065162 0.039 Uiso 1 1 calc R U . . .
C4 C 0.3450(3) 0.8158(3) 0.8972(3) 0.0336(6) Uani 1 1 d . . . . .
H4A H 0.282428 0.863114 0.867748 0.040 Uiso 1 1 calc R U . . .
C5 C 0.3714(3) 0.7190(3) 0.8226(3) 0.0288(6) Uani 1 1 d . . . . .
H5 H 0.328200 0.701418 0.742395 0.035 Uiso 1 1 calc R U . . .
C6 C 0.4616(3) 0.6474(3) 0.8655(2) 0.0227(5) Uani 1 1 d . . . . .
C7 C 0.4857(3) 0.5446(3) 0.7840(2) 0.0212(5) Uani 1 1 d . . . . .
C8 C 0.4160(3) 0.4902(3) 0.6656(2) 0.0228(5) Uani 1 1 d . . . . .
H8 H 0.338400 0.510826 0.617478 0.027 Uiso 1 1 calc R U . . .
C9 C 0.4830(3) 0.3992(2) 0.6316(2) 0.0202(5) Uani 1 1 d . . . . .
C10 C 0.4511(3) 0.3172(3) 0.5112(2) 0.0231(5) Uani 1 1 d . . . . .
H10A H 0.537659 0.340867 0.492974 0.028 Uiso 1 1 calc R U . . .
H10B H 0.419863 0.219342 0.499335 0.028 Uiso 1 1 calc R U . . .
C11 C 0.2731(3) 0.2917(3) 0.3269(2) 0.0239(5) Uani 1 1 d . . . . .
C12 C 0.3128(3) 0.1958(3) 0.2644(2) 0.0268(6) Uani 1 1 d . . . . .
H12 H 0.390745 0.167426 0.301937 0.032 Uiso 1 1 calc R U . . .
C13 C 0.2370(3) 0.1413(3) 0.1456(3) 0.0288(6) Uani 1 1 d . . . . .
H13 H 0.263553 0.075266 0.102087 0.035 Uiso 1 1 calc R U . . .
C14 C 0.1238(3) 0.1824(3) 0.0908(2) 0.0276(6) Uani 1 1 d . . . . .
H14 H 0.073458 0.145459 0.009760 0.033 Uiso 1 1 calc R U . . .
C15 C 0.0830(3) 0.2783(3) 0.1542(2) 0.0245(5) Uani 1 1 d . . . . .
H15 H 0.003166 0.304577 0.116750 0.029 Uiso 1 1 calc R U . . .
C16 C 0.1590(3) 0.3348(2) 0.2712(2) 0.0220(5) Uani 1 1 d . . . . .
C17 C 0.0402(3) 0.5016(3) 0.2941(2) 0.0243(5) Uani 1 1 d . . . . .
H17A H -0.062911 0.455146 0.277453 0.029 Uiso 1 1 calc R U . . .
H17B H 0.047717 0.506009 0.221646 0.029 Uiso 1 1 calc R U . . .
C18 C 0.0923(3) 0.6401(2) 0.3790(2) 0.0204(5) Uani 1 1 d . . . . .
C19 C 0.0449(3) 0.6946(3) 0.4623(2) 0.0235(5) Uani 1 1 d . . . . .
H19 H -0.031262 0.648734 0.479451 0.028 Uiso 1 1 calc R U . . .
C20 C 0.1317(3) 0.8298(3) 0.5152(2) 0.0213(5) Uani 1 1 d . . . . .
C21 C 0.1268(3) 0.9395(3) 0.6030(2) 0.0225(5) Uani 1 1 d . . . . .
C22 C 0.0527(4) 0.9076(3) 0.6695(3) 0.0362(7) Uani 1 1 d . . . . .
H22 H 0.010526 0.815733 0.660247 0.043 Uiso 1 1 calc R U . . .
C23 C 0.0395(4) 1.0084(3) 0.7491(3) 0.0435(8) Uani 1 1 d . . . . .
H23 H -0.013051 0.985380 0.793260 0.052 Uiso 1 1 calc R U . . .
C24 C 0.1025(3) 1.1427(3) 0.7647(3) 0.0332(6) Uani 1 1 d . . . . .
H24 H 0.094225 1.211963 0.820021 0.040 Uiso 1 1 calc R U . . .
C25 C 0.1776(3) 1.1753(3) 0.6991(3) 0.0282(6) Uani 1 1 d . . . . .
H25 H 0.221611 1.267405 0.709828 0.034 Uiso 1 1 calc R U . . .
C26 C 0.1890(3) 1.0744(3) 0.6177(2) 0.0251(5) Uani 1 1 d . . . . .
H26 H 0.239278 1.097411 0.572087 0.030 Uiso 1 1 calc R U . . .
O3 O 0.7890(3) 0.5287(2) 1.0416(2) 0.0326(7) Uani 0.864(6) 1 d D . P A 1
H3A H 0.884(3) 0.574(4) 1.050(4) 0.049 Uiso 0.864(6) 1 d D U P A 1
H3B H 0.787(5) 0.438(2) 1.024(4) 0.049 Uiso 0.864(6) 1 d D U P A 1

loop_
_atom_site_aniso_label
_atom_site_aniso_U_11
_atom_site_aniso_U_22
_atom_site_aniso_U_33
_atom_site_aniso_U_23
_atom_site_aniso_U_13
_atom_site_aniso_U_12
Zn1 0.01616(18) 0.02103(19) 0.01808(19) 0.00422(13) 0.00435(13) 0.00392(13)
Cl1 0.0247(3) 0.0204(3) 0.0310(3) 0.0053(2) 0.0085(3) 0.0017(2)
Cl2A 0.0203(4) 0.0396(8) 0.0188(4) 0.0082(4) 0.0027(3) 0.0091(4)
Cl2B 0.024(3) 0.030(4) 0.019(2) 0.005(2) 0.0015(19) 0.006(2)
O1 0.0340(11) 0.0300(10) 0.0190(9) 0.0035(8) 0.0019(8) 0.0148(8)
O2 0.0307(10) 0.0228(9) 0.0184(9) 0.0061(7) 0.0064(7) 0.0101(7)
N1 0.0200(10) 0.0207(10) 0.0213(11) 0.0054(8) 0.0083(8) 0.0055(8)
N2 0.0201(10) 0.0211(10) 0.0185(10) 0.0041(8) 0.0058(8) 0.0050(8)
N3 0.0223(11) 0.0200(10) 0.0226(11) 0.0042(9) 0.0078(9) 0.0030(8)
N4 0.0190(10) 0.0186(10) 0.0244(11) 0.0032(8) 0.0083(9) 0.0009(8)
C1 0.0229(13) 0.0267(13) 0.0282(14) 0.0079(11) 0.0092(11) 0.0063(10)
C2 0.0268(14) 0.0313(15) 0.0315(15) 0.0068(12) 0.0136(12) 0.0071(11)
C3 0.0280(14) 0.0275(14) 0.0396(17) 0.0047(12) 0.0163(13) 0.0076(11)
C4 0.0278(15) 0.0312(15) 0.0431(17) 0.0115(13) 0.0138(13) 0.0138(12)
C5 0.0241(13) 0.0295(14) 0.0300(15) 0.0089(12) 0.0092(11) 0.0072(11)
C6 0.0152(11) 0.0214(12) 0.0296(14) 0.0071(11) 0.0101(10) 0.0026(9)
C7 0.0175(12) 0.0209(12) 0.0238(13) 0.0080(10) 0.0084(10) 0.0028(9)
C8 0.0197(12) 0.0213(12) 0.0241(13) 0.0082(10) 0.0064(10) 0.0037(9)
C9 0.0174(11) 0.0186(11) 0.0210(12) 0.0062(10) 0.0065(10) 0.0018(9)
C10 0.0231(12) 0.0226(12) 0.0205(13) 0.0082(10) 0.0053(10) 0.0064(10)
C11 0.0237(13) 0.0226(13) 0.0203(13) 0.0067(10) 0.0064(10) 0.0024(10)
C12 0.0266(14) 0.0248(13) 0.0273(14) 0.0086(11) 0.0101(11) 0.0069(10)
C13 0.0327(15) 0.0222(13) 0.0293(14) 0.0043(11) 0.0148(12) 0.0064(11)
C14 0.0291(14) 0.0241(13) 0.0210(13) 0.0040(11) 0.0065(11) 0.0024(11)
C15 0.0251(13) 0.0213(12) 0.0213(13) 0.0072(10) 0.0051(10) 0.0036(10)
C16 0.0231(12) 0.0161(11) 0.0238(13) 0.0058(10) 0.0097(10) 0.0018(9)
C17 0.0221(13) 0.0194(12) 0.0258(13) 0.0069(10) 0.0044(10) 0.0053(10)
C18 0.0160(11) 0.0196(12) 0.0224(12) 0.0073(10) 0.0045(10) 0.0042(9)
C19 0.0197(12) 0.0219(12) 0.0261(13) 0.0085(10) 0.0081(10) 0.0029(10)
C20 0.0193(12) 0.0230(12) 0.0198(12) 0.0081(10) 0.0069(10) 0.0046(9)
C21 0.0190(12) 0.0234(13) 0.0228(13) 0.0059(10) 0.0085(10) 0.0045(10)
C22 0.0430(18) 0.0264(14) 0.0393(17) 0.0066(13) 0.0259(14) 0.0020(12)
C23 0.051(2) 0.0381(18) 0.0428(19) 0.0057(15) 0.0324(16) 0.0052(15)
C24 0.0318(15) 0.0313(15) 0.0308(15) 0.0010(12) 0.0144(12) 0.0076(12)
C25 0.0252(13) 0.0228(13) 0.0306(14) 0.0061(11) 0.0076(11) 0.0055(10)
C26 0.0227(13) 0.0249(13) 0.0277(14) 0.0089(11) 0.0115(11) 0.0056(10)
O3 0.0282(13) 0.0275(12) 0.0292(13) 0.0048(10) 0.0018(10) 0.0051(9)

loop_
_atom_type_symbol
_atom_type_description
_atom_type_scat_dispersion_real
_atom_type_scat_dispersion_imag
_atom_type_scat_source
C C 0.0181 0.0091 'International Tables Vol C Tables 4.2.6.8 and 6.1.1.4'
H H 0.0000 0.0000 'International Tables Vol C Tables 4.2.6.8 and 6.1.1.4'
Cl Cl 0.3639 0.7018 'International Tables Vol C Tables 4.2.6.8 and 6.1.1.4'
N N 0.0311 0.0180 'International Tables Vol C Tables 4.2.6.8 and 6.1.1.4'
O O 0.0492 0.0322 'International Tables Vol C Tables 4.2.6.8 and 6.1.1.4'
Zn Zn -1.5491 0.6778 'International Tables Vol C Tables 4.2.6.8 and 6.1.1.4'

loop_
_geom_angle_atom_site_label_1
_geom_angle_atom_site_label_2
_geom_angle_atom_site_label_3
_geom_angle
_geom_angle_site_symmetry_1
_geom_angle_site_symmetry_3
_geom_angle_publ_flag
Cl1 Zn1 Cl2B 126.18(18) . . ?
Cl2A Zn1 Cl1 114.74(5) . . ?
N1 Zn1 Cl1 109.03(6) . . ?
N1 Zn1 Cl2A 115.21(8) . . ?
N1 Zn1 Cl2B 95.3(3) . . ?
N1 Zn1 N3 107.79(9) . 2_666 ?
N3 Zn1 Cl1 103.19(6) 2_666 . ?
N3 Zn1 Cl2A 105.90(7) 2_666 . ?
N3 Zn1 Cl2B 114.10(19) 2_666 . ?
C11 O1 C10 120.0(2) . . ?
C16 O2 C17 117.5(2) . . ?
N2 N1 Zn1 125.02(17) . . ?
C9 N1 Zn1 128.34(18) . . ?
C9 N1 N2 105.5(2) . . ?
N1 N2 H2 124.2 . . ?
C7 N2 N1 111.5(2) . . ?
C7 N2 H2 124.2 . . ?
N4 N3 Zn1 120.95(16) . 2_666 ?
C18 N3 Zn1 131.90(19) . 2_666 ?
C18 N3 N4 105.9(2) . . ?
N3 N4 H4 123.9 . . ?
N3 N4 C20 112.2(2) . . ?
C20 N4 H4 123.9 . . ?
C2 C1 H1 119.9 . . ?
C2 C1 C6 120.3(3) . . ?
C6 C1 H1 119.9 . . ?
C1 C2 H2A 119.9 . . ?
C3 C2 C1 120.2(3) . . ?
C3 C2 H2A 119.9 . . ?
C2 C3 H3 120.0 . . ?
C2 C3 C4 120.1(3) . . ?
C4 C3 H3 120.0 . . ?
C3 C4 H4A 119.9 . . ?
C3 C4 C5 120.1(3) . . ?
C5 C4 H4A 119.9 . . ?
C4 C5 H5 119.9 . . ?
C4 C5 C6 120.2(3) . . ?
C6 C5 H5 119.9 . . ?
C1 C6 C5 119.1(3) . . ?
C1 C6 C7 122.2(2) . . ?
C5 C6 C7 118.7(2) . . ?
N2 C7 C6 123.8(2) . . ?
N2 C7 C8 106.4(2) . . ?
C8 C7 C6 129.8(3) . . ?
C7 C8 H8 127.0 . . ?
C7 C8 C9 105.9(2) . . ?
C9 C8 H8 127.0 . . ?
N1 C9 C8 110.6(2) . . ?
N1 C9 C10 122.4(2) . . ?
C8 C9 C10 127.0(2) . . ?
O1 C10 C9 103.5(2) . . ?
O1 C10 H10A 111.1 . . ?
O1 C10 H10B 111.1 . . ?
C9 C10 H10A 111.1 . . ?
C9 C10 H10B 111.1 . . ?
H10A C10 H10B 109.0 . . ?
O1 C11 C12 125.8(3) . . ?
O1 C11 C16 113.8(2) . . ?
C12 C11 C16 120.3(2) . . ?
C11 C12 H12 120.4 . . ?
C11 C12 C13 119.2(3) . . ?
C13 C12 H12 120.4 . . ?
C12 C13 H13 119.7 . . ?
C14 C13 C12 120.5(3) . . ?
C14 C13 H13 119.7 . . ?
C13 C14 H14 119.9 . . ?
C13 C14 C15 120.1(3) . . ?
C15 C14 H14 119.9 . . ?
C14 C15 H15 120.1 . . ?
C16 C15 C14 119.8(3) . . ?
C16 C15 H15 120.1 . . ?
O2 C16 C11 114.0(2) . . ?
C15 C16 O2 126.0(3) . . ?
C15 C16 C11 120.0(3) . . ?
O2 C17 H17A 110.3 . . ?
O2 C17 H17B 110.3 . . ?
O2 C17 C18 107.0(2) . . ?
H17A C17 H17B 108.6 . . ?
C18 C17 H17A 110.3 . . ?
C18 C17 H17B 110.3 . . ?
N3 C18 C17 118.8(2) . . ?
N3 C18 C19 110.1(2) . . ?
C19 C18 C17 131.1(2) . . ?
C18 C19 H19 127.0 . . ?
C20 C19 C18 106.1(2) . . ?
C20 C19 H19 127.0 . . ?
N4 C20 C19 105.7(2) . . ?
N4 C20 C21 123.0(2) . . ?
C19 C20 C21 131.1(2) . . ?
C22 C21 C20 119.0(2) . . ?
C22 C21 C26 119.3(3) . . ?
C26 C21 C20 121.7(2) . . ?
C21 C22 H22 119.7 . . ?
C23 C22 C21 120.5(3) . . ?
C23 C22 H22 119.7 . . ?
C22 C23 H23 119.8 . . ?
C22 C23 C24 120.3(3) . . ?
C24 C23 H23 119.8 . . ?
C23 C24 H24 120.3 . . ?
C23 C24 C25 119.4(3) . . ?
C25 C24 H24 120.3 . . ?
C24 C25 H25 119.8 . . ?
C24 C25 C26 120.4(3) . . ?
C26 C25 H25 119.8 . . ?
C21 C26 H26 120.0 . . ?
C25 C26 C21 120.0(2) . . ?
C25 C26 H26 120.0 . . ?
H3A O3 H3B 102(3) . . ?

loop_
_geom_bond_atom_site_label_1
_geom_bond_atom_site_label_2
_geom_bond_distance
_geom_bond_site_symmetry_2
_geom_bond_publ_flag
Zn1 Cl1 2.2289(7) . ?
Zn1 Cl2A 2.2201(8) . ?
Zn1 Cl2B 2.281(5) . ?
Zn1 N1 2.028(2) . ?
Zn1 N3 2.032(2) 2_666 ?
O1 C10 1.421(3) . ?
O1 C11 1.369(3) . ?
O2 C16 1.379(3) . ?
O2 C17 1.436(3) . ?
N1 N2 1.361(3) . ?
N1 C9 1.340(3) . ?
N2 H2 0.8800 . ?
N2 C7 1.352(3) . ?
N3 N4 1.350(3) . ?
N3 C18 1.338(3) . ?
N4 H4 0.8800 . ?
N4 C20 1.351(3) . ?
C1 H1 0.9500 . ?
C1 C2 1.391(4) . ?
C1 C6 1.393(4) . ?
C2 H2A 0.9500 . ?
C2 C3 1.383(4) . ?
C3 H3 0.9500 . ?
C3 C4 1.385(5) . ?
C4 H4A 0.9500 . ?
C4 C5 1.392(4) . ?
C5 H5 0.9500 . ?
C5 C6 1.400(4) . ?
C6 C7 1.472(4) . ?
C7 C8 1.386(4) . ?
C8 H8 0.9500 . ?
C8 C9 1.390(4) . ?
C9 C10 1.500(4) . ?
C10 H10A 0.9900 . ?
C10 H10B 0.9900 . ?
C11 C12 1.383(4) . ?
C11 C16 1.404(4) . ?
C12 H12 0.9500 . ?
C12 C13 1.395(4) . ?
C13 H13 0.9500 . ?
C13 C14 1.381(4) . ?
C14 H14 0.9500 . ?
C14 C15 1.397(4) . ?
C15 H15 0.9500 . ?
C15 C16 1.377(4) . ?
C17 H17A 0.9900 . ?
C17 H17B 0.9900 . ?
C17 C18 1.490(4) . ?
C18 C19 1.396(4) . ?
C19 H19 0.9500 . ?
C19 C20 1.392(4) . ?
C20 C21 1.466(4) . ?
C21 C22 1.384(4) . ?
C21 C26 1.391(4) . ?
C22 H22 0.9500 . ?
C22 C23 1.382(4) . ?
C23 H23 0.9500 . ?
C23 C24 1.383(5) . ?
C24 H24 0.9500 . ?
C24 C25 1.385(4) . ?
C25 H25 0.9500 . ?
C25 C26 1.387(4) . ?
C26 H26 0.9500 . ?
O3 H3A 0.944(19) . ?
O3 H3B 0.948(19) . ?

loop_
_geom_torsion_atom_site_label_1
_geom_torsion_atom_site_label_2
_geom_torsion_atom_site_label_3
_geom_torsion_atom_site_label_4
_geom_torsion
_geom_torsion_site_symmetry_1
_geom_torsion_site_symmetry_2
_geom_torsion_site_symmetry_3
_geom_torsion_site_symmetry_4
_geom_torsion_publ_flag
Zn1 N1 N2 C7 -169.76(16) . . . . ?
Zn1 N1 C9 C8 168.53(17) . . . . ?
Zn1 N1 C9 C10 -13.2(3) . . . . ?
Zn1 N3 N4 C20 168.74(18) 2_666 . . . ?
Zn1 N3 C18 C17 12.4(4) 2_666 . . . ?
Zn1 N3 C18 C19 -167.67(19) 2_666 . . . ?
O1 C11 C12 C13 179.4(2) . . . . ?
O1 C11 C16 O2 -0.3(3) . . . . ?
O1 C11 C16 C15 -178.1(2) . . . . ?
O2 C17 C18 N3 84.6(3) . . . . ?
O2 C17 C18 C19 -95.3(3) . . . . ?
N1 N2 C7 C6 -178.8(2) . . . . ?
N1 N2 C7 C8 1.2(3) . . . . ?
N1 C9 C10 O1 -179.3(2) . . . . ?
N2 N1 C9 C8 0.2(3) . . . . ?
N2 N1 C9 C10 178.5(2) . . . . ?
N2 C7 C8 C9 -1.1(3) . . . . ?
N3 N4 C20 C19 0.6(3) . . . . ?
N3 N4 C20 C21 -176.2(2) . . . . ?
N3 C18 C19 C20 1.2(3) . . . . ?
N4 N3 C18 C17 179.2(2) . . . . ?
N4 N3 C18 C19 -0.9(3) . . . . ?
N4 C20 C21 C22 -165.1(3) . . . . ?
N4 C20 C21 C26 17.8(4) . . . . ?
C1 C2 C3 C4 -0.4(4) . . . . ?
C1 C6 C7 N2 -9.5(4) . . . . ?
C1 C6 C7 C8 170.4(3) . . . . ?
C2 C1 C6 C5 1.2(4) . . . . ?
C2 C1 C6 C7 -179.7(2) . . . . ?
C2 C3 C4 C5 0.0(4) . . . . ?
C3 C4 C5 C6 1.0(4) . . . . ?
C4 C5 C6 C1 -1.6(4) . . . . ?
C4 C5 C6 C7 179.3(2) . . . . ?
C5 C6 C7 N2 169.6(2) . . . . ?
C5 C6 C7 C8 -10.4(4) . . . . ?
C6 C1 C2 C3 -0.1(4) . . . . ?
C6 C7 C8 C9 179.0(2) . . . . ?
C7 C8 C9 N1 0.6(3) . . . . ?
C7 C8 C9 C10 -177.6(2) . . . . ?
C8 C9 C10 O1 -1.3(3) . . . . ?
C9 N1 N2 C7 -0.9(3) . . . . ?
C10 O1 C11 C12 -1.6(4) . . . . ?
C10 O1 C11 C16 178.6(2) . . . . ?
C11 O1 C10 C9 -176.8(2) . . . . ?
C11 C12 C13 C14 0.1(4) . . . . ?
C12 C11 C16 O2 179.8(2) . . . . ?
C12 C11 C16 C15 2.0(4) . . . . ?
C12 C13 C14 C15 -0.7(4) . . . . ?
C13 C14 C15 C16 2.0(4) . . . . ?
C14 C15 C16 O2 179.9(2) . . . . ?
C14 C15 C16 C11 -2.6(4) . . . . ?
C16 O2 C17 C18 -147.5(2) . . . . ?
C16 C11 C12 C13 -0.7(4) . . . . ?
C17 O2 C16 C11 166.3(2) . . . . ?
C17 O2 C16 C15 -16.0(3) . . . . ?
C17 C18 C19 C20 -178.9(3) . . . . ?
C18 N3 N4 C20 0.2(3) . . . . ?
C18 C19 C20 N4 -1.1(3) . . . . ?
C18 C19 C20 C21 175.4(3) . . . . ?
C19 C20 C21 C22 18.9(5) . . . . ?
C19 C20 C21 C26 -158.2(3) . . . . ?
C20 C21 C22 C23 -176.7(3) . . . . ?
C20 C21 C26 C25 177.7(2) . . . . ?
C21 C22 C23 C24 -1.1(6) . . . . ?
C22 C21 C26 C25 0.6(4) . . . . ?
C22 C23 C24 C25 0.7(6) . . . . ?
C23 C24 C25 C26 0.4(5) . . . . ?
C24 C25 C26 C21 -1.1(4) . . . . ?
C26 C21 C22 C23 0.4(5) . . . . ?
